data_7708609
loop_
_publ_author_name
'Zheng, Han-Wen'
'Yang, Dong-Dong'
'Liang, Qiong-Fang'
'Zheng, Xiangjun'

_publ_section_title
;
 Multi-stimuli-responsive Zn(II)-Schiff base complexes adjusted by
 rotatable aromatic rings
;
_journal_name_full 'Dalton Transactions'
_journal_paper_doi 10.1039/D1DT02476K
_journal_year 2021
_chemical_formula_moiety 'C40 H26 N4 O2 S2 Zn'
_chemical_formula_sum 'C40 H26 N4 O2 S2 Zn'
_chemical_formula_weight 724.21
_space_group_crystal_system monoclinic
_space_group_IT_number 14
_space_group_name_Hall '-P 2ybc'
_space_group_name_H-M_alt 'P 1 21/c 1'
_symmetry_Int_Tables_number 14
_atom_sites_solution_primary iterative
_audit_creation_date 2021-04-11
_audit_creation_method
;
Olex2 1.2
(compiled 2018.05.29 svn.r3508 for OlexSys, GUI svn.r5506)
;
_audit_update_record
;
2021-07-26 deposited with the CCDC.	2021-10-11 downloaded from the CCDC.
;
_cell_angle_alpha 90
_cell_angle_beta 108.139(2)
_cell_angle_gamma 90
_cell_formula_units_Z 4
_cell_length_a 13.1878(3)
_cell_length_b 15.1875(3)
_cell_length_c 16.8527(4)
_cell_measurement_reflns_used 16572
_cell_measurement_temperature 100.00(10)
_cell_measurement_theta_max 76.2390
_cell_measurement_theta_min 3.4960
_cell_volume 3207.68(13)
_computing_cell_refinement 'CrysAlisPro 1.171.40.84a (Rigaku OD, 2020)'
_computing_data_collection 'CrysAlisPro 1.171.40.84a (Rigaku OD, 2020)'
_computing_data_reduction 'CrysAlisPro 1.171.40.84a (Rigaku OD, 2020)'
_computing_molecular_graphics 'Olex2 (Dolomanov et al., 2009)'
_computing_publication_material 'Olex2 (Dolomanov et al., 2009)'
_computing_structure_refinement 'olex2.refine (Bourhis et al., 2015)'
_computing_structure_solution 'olex2.solve (Bourhis et al., 2015)'
_diffrn_ambient_environment N~2~
_diffrn_ambient_temperature 100.00(10)
_diffrn_detector 'Hybrid Pixel Array Detector'
_diffrn_detector_area_resol_mean 10.0000
_diffrn_detector_type HyPix
_diffrn_measured_fraction_theta_full 0.9754
_diffrn_measured_fraction_theta_max 0.9754
_diffrn_measurement_details
;
List of Runs (angles in degrees, time in seconds):

  # Type    Start    End  Width  t~exp~   \w     \q     \k     \f   Frames
#--------------------------------------------------------------------------
  1  \w    -24.00  24.00   0.50    0.15    --  -46.95  19.00 -90.00   96
  2  \w    -57.00 -31.00   0.50    0.58    -- -102.00  61.00-120.00   52
  3  \w    -69.00 -31.00   0.50    0.58    -- -102.00  61.00 -60.00   76
  4  \w    -66.00 -40.00   0.50    0.58    -- -102.00  61.00 -30.00   52
  5  \w    -67.00 -29.00   0.50    0.58    -- -102.00  61.00   0.00   76
  6  \w    -68.00 -29.00   0.50    0.58    -- -102.00  61.00  60.00   78
  7  \w    -75.00 -17.00   0.50    0.15    --  -46.95  99.00 146.00  116
  8  \w    -19.00  80.00   0.50    0.15    --   46.95 -99.00  40.00  198
  9  \w     46.00 104.00   0.50    0.58    --  104.75 -99.00  40.00  116
 10  \w     35.00  70.00   0.50    0.58    --  104.75 -61.00  30.00   70
 11  \w     46.00  72.00   0.50    0.58    --  104.75 -61.00  60.00   52
 12  \w     37.00  63.00   0.50    0.58    --  104.75 -61.00  90.00   52
 13  \w     39.00  82.00   0.50    0.58    --  104.75 -94.00-120.00   86
 14  \w     32.00  66.00   0.50    0.58    --  104.75 -61.00-180.00   68
 15  \w      0.00  25.00   0.50    0.15    --  -46.95  99.00 146.00   50
 16  \w   -109.00 -51.00   0.50    0.58    -- -102.00  99.00 146.00  116
 17  \w   -103.00 -47.00   0.50    0.58    -- -102.00  77.00 120.00  112
 18  \w   -148.00 -90.00   0.50    0.58    -- -102.00 -45.00  90.00  116
 19  \w   -118.00 -76.00   0.50    0.15    --  -46.95-125.00 120.00   84
 20  \w   -118.00 -92.00   0.50    0.15    --  -46.95-125.00  60.00   52
 21  \w   -153.00 -88.00   0.50    0.58    -- -102.00 -99.00  40.00  130
 22  \w   -173.00-111.00   0.50    0.58    -- -102.00 -30.00-120.00  124
 23  \w   -102.00 -72.00   0.50    0.15    --  -46.95-125.00-180.00   60
 24  \w    -81.00 -30.00   0.50    0.58    -- -102.00  77.00-150.00  102
 25  \w    109.00 134.00   0.50    0.58    --  104.75  99.00 146.00   50
;
_diffrn_measurement_device 'four-circle diffractometer'
_diffrn_measurement_device_type 'XtaLAB Synergy R, DW system, HyPix'
_diffrn_measurement_method '\w scans'
_diffrn_orient_matrix_type 'CrysAlisPro convention (1999,Acta A55,543-557)'
_diffrn_orient_matrix_UB_11 0.0586238000
_diffrn_orient_matrix_UB_12 0.0056343000
_diffrn_orient_matrix_UB_13 -0.0658761000
_diffrn_orient_matrix_UB_21 -0.0320585000
_diffrn_orient_matrix_UB_22 -0.0957747000
_diffrn_orient_matrix_UB_23 -0.0263823000
_diffrn_orient_matrix_UB_31 -0.1031578000
_diffrn_orient_matrix_UB_32 0.0329781000
_diffrn_orient_matrix_UB_33 -0.0649633000
_diffrn_radiation_monochromator mirror
_diffrn_radiation_probe x-ray
_diffrn_radiation_type 'Cu K\a'
_diffrn_radiation_wavelength 1.54184
_diffrn_reflns_av_R_equivalents 0.0537
_diffrn_reflns_av_unetI/netI 0.0411
_diffrn_reflns_limit_h_max 14
_diffrn_reflns_limit_h_min -16
_diffrn_reflns_limit_k_max 18
_diffrn_reflns_limit_k_min -18
_diffrn_reflns_limit_l_max 21
_diffrn_reflns_limit_l_min -21
_diffrn_reflns_number 23215
_diffrn_reflns_theta_full 74.4582
_diffrn_reflns_theta_max 74.46
_diffrn_reflns_theta_min 3.53
_diffrn_source 'Rotating-anode X-ray tube'
_diffrn_source_type 'Rigaku (Cu) X-ray Source'
_exptl_absorpt_coefficient_mu 2.637
_exptl_absorpt_correction_T_max 1.00000
_exptl_absorpt_correction_T_min 0.83354
_exptl_absorpt_correction_type multi-scan
_exptl_absorpt_process_details
;
CrysAlisPro 1.171.40.84a (Rigaku Oxford Diffraction, 2020)
Empirical absorption correction using spherical harmonics,
implemented in SCALE3 ABSPACK scaling algorithm.
;
_exptl_crystal_colour 'clear light orange'
_exptl_crystal_density_diffrn 1.4995
_exptl_crystal_description block
_exptl_crystal_F_000 1488.2158
_exptl_crystal_size_max 0.2
_exptl_crystal_size_mid 0.1
_exptl_crystal_size_min 0.1
_refine_diff_density_max 0.6989
_refine_diff_density_min -0.6447
_refine_diff_density_rms 0.0871
_refine_ls_d_res_high 0.8002
_refine_ls_d_res_low 12.5324
_refine_ls_goodness_of_fit_ref 1.0264
_refine_ls_hydrogen_treatment constr
_refine_ls_matrix_type full
_refine_ls_number_constraints 52
_refine_ls_number_parameters 442
_refine_ls_number_reflns 6393
_refine_ls_number_restraints 0
_refine_ls_restrained_S_all 1.0264
_refine_ls_R_factor_all 0.0423
_refine_ls_R_factor_gt 0.0381
_refine_ls_shift/su_max 0.0000
_refine_ls_shift/su_mean 0.0000
_refine_ls_structure_factor_coef Fsqd
_refine_ls_weighting_details 'w=1/[\s^2^(Fo^2^)+(0.0537P)^2^+3.5624P] where P=(Fo^2^+2Fc^2^)/3'
_refine_ls_weighting_scheme calc
_refine_ls_wR_factor_gt 0.1037
_refine_ls_wR_factor_ref 0.1086
_reflns_Friedel_coverage 0.0
_reflns_limit_h_max 15
_reflns_limit_h_min -16
_reflns_limit_k_max 18
_reflns_limit_k_min 0
_reflns_limit_l_max 21
_reflns_limit_l_min 0
_reflns_number_gt 5797
_reflns_number_total 6393
_reflns_threshold_expression I>=2u(I)
_cod_data_source_file d1dt02476k2.cif
_cod_data_source_block ZnL1a
_cod_database_code 7708609
_chemical_oxdiff_formula 'C H O N S Zn'
_diffrn_oxdiff_digest_frames
;
01070db9827fde7cf636a97a343fc0bb4a0007521b8
;
_reflns_odcompleteness_completeness 99.90
_reflns_odcompleteness_iscentric 1
_reflns_odcompleteness_theta 66.97
_olex2_refinement_description
;
1. Fixed Uiso
 At 1.2 times of:
  All C(H) groups
2.a Aromatic/amide H refined with riding coordinates:
 C34(H34), C23(H23), C20(H20), C25(H25), C12(H12), C14(H14), C32(H32),
 C36(H36), C24(H24), C18(H18), C29(H29), C40(H40), C30(H30), C9(H9), C3(H3),
 C5(H5), C17(H17), C16(H16), C4(H4), C19(H19), C39(H39), C11(H11), C31(H31),
 C37(H37), C10(H10), C38(H38)
;
_olex2_submission_special_instructions 'No special instructions were received'
_oxdiff_exptl_absorpt_empirical_details
;
Empirical correction (ABSPACK) includes:
- Absorption correction using spherical harmonics
- Frame scaling
;
_oxdiff_exptl_absorpt_empirical_full_max 1.259
_oxdiff_exptl_absorpt_empirical_full_min 0.832

loop_
_space_group_symop_id
_space_group_symop_operation_xyz
1 x,y,z
2 -x,y+1/2,-z+1/2
3 -x,-y,-z
4 x,-y-1/2,z-1/2

loop_
_atom_site_label
_atom_site_type_symbol
_atom_site_fract_x
_atom_site_fract_y
_atom_site_fract_z
_atom_site_U_iso_or_equiv
_atom_site_adp_type
_atom_site_occupancy
_atom_site_refinement_flags_posn
Zn1 Zn 0.26233(2) 0.625239(18) 0.578589(17) 0.01882(10) Uani 1.000000 .
S2 S 0.17468(4) 0.88454(3) 0.48979(3) 0.02002(13) Uani 1.000000 .
S1 S 0.23780(4) 0.50090(3) 0.35157(3) 0.02266(13) Uani 1.000000 .
O2 O 0.29408(11) 0.74042(10) 0.54839(9) 0.0211(3) Uani 1.000000 .
O1 O 0.20244(12) 0.53909(10) 0.49250(9) 0.0216(3) Uani 1.000000 .
N4 N 0.41602(14) 0.58722(12) 0.62669(11) 0.0199(4) Uani 1.000000 .
N2 N 0.17123(14) 0.59588(12) 0.64901(11) 0.0199(4) Uani 1.000000 .
N1 N 0.17756(14) 0.33774(13) 0.32527(11) 0.0222(4) Uani 1.000000 .
N3 N 0.29420(14) 0.96965(12) 0.41862(11) 0.0218(4) Uani 1.000000 .
C1 C 0.15446(16) 0.46797(14) 0.50539(13) 0.0190(4) Uani 1.000000 .
C35 C 0.43674(17) 0.50159(15) 0.66357(13) 0.0220(4) Uani 1.000000 .
C34 C 0.49018(17) 0.62828(14) 0.60654(13) 0.0204(4) Uani 1.000000 .
H34 H 0.55639(17) 0.60081(14) 0.61983(13) 0.0244(5) Uiso 1.000000 R
C15 C 0.16679(17) 0.65489(14) 0.71406(13) 0.0202(4) Uani 1.000000 .
C26 C 0.38950(16) 0.84566(14) 0.49834(12) 0.0189(4) Uani 1.000000 .
C7 C 0.18285(16) 0.40307(14) 0.37677(13) 0.0188(4) Uani 1.000000 .
C27 C 0.29431(17) 0.90207(14) 0.46627(13) 0.0191(4) Uani 1.000000 .
C2 C 0.11223(16) 0.45742(14) 0.57346(13) 0.0201(4) Uani 1.000000 .
C21 C 0.38451(16) 0.76449(14) 0.53826(12) 0.0182(4) Uani 1.000000 .
C23 C 0.57439(17) 0.74524(15) 0.55310(13) 0.0211(4) Uani 1.000000 .
H23 H 0.63639(17) 0.71178(15) 0.57139(13) 0.0253(5) Uiso 1.000000 R
C22 C 0.48032(16) 0.71292(14) 0.56526(13) 0.0198(4) Uani 1.000000 .
C20 C 0.08326(17) 0.65350(15) 0.74840(13) 0.0226(4) Uani 1.000000 .
H20 H 0.02885(17) 0.61222(15) 0.73024(13) 0.0271(5) Uiso 1.000000 R
C13 C 0.25208(17) 0.44937(15) 0.26372(13) 0.0224(4) Uani 1.000000 .
C25 C 0.48405(18) 0.87449(14) 0.48675(13) 0.0207(4) Uani 1.000000 .
H25 H 0.48491(18) 0.92774(14) 0.45972(13) 0.0248(5) Uiso 1.000000 R
C12 C 0.29288(19) 0.48262(16) 0.20263(14) 0.0263(5) Uani 1.000000 .
H12 H 0.31659(19) 0.54051(16) 0.20494(14) 0.0316(6) Uiso 1.000000 R
C14 C 0.11962(17) 0.52232(14) 0.63768(13) 0.0208(4) Uani 1.000000 .
H14 H 0.08288(17) 0.50962(14) 0.67529(13) 0.0249(5) Uiso 1.000000 R
C32 C 0.01424(18) 1.00553(16) 0.40355(14) 0.0257(5) Uani 1.000000 .
H32 H -0.03732(18) 0.97879(16) 0.42252(14) 0.0308(6) Uiso 1.000000 R
C36 C 0.46739(18) 0.43279(15) 0.62177(14) 0.0246(5) Uani 1.000000 .
H36 H 0.47811(18) 0.44271(15) 0.57051(14) 0.0296(5) Uiso 1.000000 R
C24 C 0.57736(17) 0.82516(15) 0.51483(13) 0.0223(4) Uani 1.000000 .
H24 H 0.64055(17) 0.84564(15) 0.50794(13) 0.0267(5) Uiso 1.000000 R
C18 C 0.16197(19) 0.77555(16) 0.83750(14) 0.0260(5) Uani 1.000000 .
H18 H 0.16027(19) 0.81569(16) 0.87874(14) 0.0312(6) Uiso 1.000000 R
C28 C 0.19583(17) 1.01146(14) 0.39535(13) 0.0217(4) Uani 1.000000 .
C29 C 0.16933(19) 1.08527(15) 0.34314(14) 0.0258(5) Uani 1.000000 .
H29 H 0.22002(19) 1.11155(15) 0.32288(14) 0.0310(6) Uiso 1.000000 R
C8 C 0.21657(17) 0.36202(15) 0.26094(14) 0.0221(4) Uani 1.000000 .
C6 C 0.14204(16) 0.39664(14) 0.44810(13) 0.0195(4) Uani 1.000000 .
C40 C 0.41933(18) 0.48666(17) 0.74000(14) 0.0264(5) Uani 1.000000 .
H40 H 0.39652(18) 0.53228(17) 0.76711(14) 0.0317(6) Uiso 1.000000 R
C30 C 0.0672(2) 1.11837(15) 0.32221(15) 0.0279(5) Uani 1.000000 .
H30 H 0.0493(2) 1.16808(15) 0.28850(15) 0.0335(6) Uiso 1.000000 R
C9 C 0.22207(19) 0.30653(16) 0.19608(15) 0.0276(5) Uani 1.000000 .
H9 H 0.19951(19) 0.24831(16) 0.19391(15) 0.0331(6) Uiso 1.000000 R
C33 C 0.11921(17) 0.97383(14) 0.42701(13) 0.0212(4) Uani 1.000000 .
C3 C 0.05597(18) 0.38008(15) 0.57895(14) 0.0233(4) Uani 1.000000 .
H3 H 0.02659(18) 0.37441(15) 0.62221(14) 0.0279(5) Uiso 1.000000 R
C5 C 0.08788(18) 0.32078(15) 0.45749(13) 0.0232(4) Uani 1.000000 .
H5 H 0.08132(18) 0.27460(15) 0.41998(13) 0.0278(5) Uiso 1.000000 R
C17 C 0.2450(2) 0.77706(16) 0.80346(15) 0.0285(5) Uani 1.000000 .
H17 H 0.2994(2) 0.81827(16) 0.82198(15) 0.0342(6) Uiso 1.000000 R
C16 C 0.24711(18) 0.71698(15) 0.74156(15) 0.0257(5) Uani 1.000000 .
H16 H 0.30269(18) 0.71854(15) 0.71857(15) 0.0308(6) Uiso 1.000000 R
C4 C 0.04316(18) 0.31254(15) 0.52210(14) 0.0257(5) Uani 1.000000 .
H4 H 0.00526(18) 0.26217(15) 0.52669(14) 0.0308(6) Uiso 1.000000 R
C19 C 0.08163(18) 0.71380(16) 0.80959(13) 0.0243(5) Uani 1.000000 .
H19 H 0.02573(18) 0.71277(16) 0.83225(13) 0.0292(5) Uiso 1.000000 R
C39 C 0.43625(19) 0.40343(17) 0.77514(15) 0.0300(5) Uani 1.000000 .
H39 H 0.42673(19) 0.39364(17) 0.82683(15) 0.0359(6) Uiso 1.000000 R
C11 C 0.29714(19) 0.42734(17) 0.13867(15) 0.0290(5) Uani 1.000000 .
H11 H 0.32384(19) 0.44837(17) 0.09731(15) 0.0348(6) Uiso 1.000000 R
C31 C -0.01010(19) 1.07789(16) 0.35123(15) 0.0281(5) Uani 1.000000 .
H31 H -0.07921(19) 1.10019(16) 0.33493(15) 0.0337(6) Uiso 1.000000 R
C37 C 0.4820(2) 0.34913(16) 0.65677(16) 0.0304(5) Uani 1.000000 .
H37 H 0.5016(2) 0.30282(16) 0.62854(16) 0.0364(6) Uiso 1.000000 R
C10 C 0.2617(2) 0.33994(18) 0.13526(15) 0.0317(5) Uani 1.000000 .
H10 H 0.2650(2) 0.30391(18) 0.09149(15) 0.0380(6) Uiso 1.000000 R
C38 C 0.4673(2) 0.33442(17) 0.73382(16) 0.0326(5) Uani 1.000000 .
H38 H 0.4783(2) 0.27860(17) 0.75764(16) 0.0391(7) Uiso 1.000000 R

loop_
_atom_site_aniso_label
_atom_site_aniso_U_11
_atom_site_aniso_U_22
_atom_site_aniso_U_33
_atom_site_aniso_U_12
_atom_site_aniso_U_13
_atom_site_aniso_U_23
Zn1 0.02101(16) 0.01634(16) 0.02045(16) -0.00014(10) 0.00837(11) 0.00134(10)
S2 0.0210(3) 0.0178(3) 0.0217(2) 0.00077(18) 0.00723(19) 0.00148(19)
S1 0.0294(3) 0.0181(3) 0.0234(3) -0.0014(2) 0.0125(2) -0.00022(19)
O2 0.0206(7) 0.0183(7) 0.0252(7) 0.0010(6) 0.0084(6) 0.0021(6)
O1 0.0275(8) 0.0179(7) 0.0226(7) -0.0031(6) 0.0125(6) 0.0001(6)
N4 0.0235(9) 0.0175(9) 0.0182(8) 0.0023(7) 0.0057(7) 0.0022(7)
N2 0.0227(9) 0.0199(9) 0.0188(8) 0.0046(7) 0.0090(7) 0.0022(7)
N1 0.0209(9) 0.0236(9) 0.0224(9) 0.0006(7) 0.0073(7) 0.0001(7)
N3 0.0224(9) 0.0181(9) 0.0245(9) 0.0010(7) 0.0065(7) 0.0020(7)
C1 0.0184(9) 0.0176(10) 0.0198(9) 0.0010(8) 0.0040(8) 0.0018(8)
C35 0.0203(10) 0.0220(11) 0.0222(10) 0.0010(8) 0.0046(8) 0.0043(8)
C34 0.0208(10) 0.0203(11) 0.0195(10) 0.0033(8) 0.0055(8) -0.0000(8)
C15 0.0250(10) 0.0177(10) 0.0186(9) 0.0044(8) 0.0081(8) 0.0032(8)
C26 0.0214(10) 0.0180(10) 0.0167(9) -0.0001(8) 0.0052(8) -0.0023(8)
C7 0.0161(9) 0.0180(10) 0.0214(10) 0.0021(8) 0.0045(8) 0.0014(8)
C27 0.0224(10) 0.0158(10) 0.0190(9) -0.0007(8) 0.0061(8) -0.0015(8)
C2 0.0198(10) 0.0221(11) 0.0191(9) 0.0014(8) 0.0071(8) 0.0041(8)
C21 0.0198(10) 0.0179(10) 0.0165(9) 0.0002(8) 0.0051(7) -0.0013(8)
C23 0.0210(10) 0.0218(11) 0.0206(10) 0.0028(8) 0.0066(8) -0.0003(8)
C22 0.0219(10) 0.0201(10) 0.0178(9) 0.0007(8) 0.0067(8) -0.0007(8)
C20 0.0223(10) 0.0254(11) 0.0198(10) 0.0012(8) 0.0062(8) 0.0006(8)
C13 0.0219(10) 0.0228(11) 0.0215(10) 0.0007(8) 0.0054(8) -0.0025(8)
C25 0.0264(11) 0.0183(10) 0.0185(10) -0.0012(8) 0.0085(8) -0.0010(8)
C12 0.0302(12) 0.0228(11) 0.0276(11) -0.0006(9) 0.0114(9) 0.0007(9)
C14 0.0225(10) 0.0204(10) 0.0201(10) 0.0008(8) 0.0077(8) 0.0039(8)
C32 0.0239(11) 0.0265(12) 0.0258(11) 0.0013(9) 0.0064(9) -0.0020(9)
C36 0.0292(11) 0.0223(11) 0.0231(10) 0.0009(9) 0.0093(9) 0.0020(9)
C24 0.0212(10) 0.0244(11) 0.0227(10) -0.0017(8) 0.0090(8) -0.0005(8)
C18 0.0325(12) 0.0251(11) 0.0205(10) 0.0054(9) 0.0083(9) -0.0015(9)
C28 0.0234(10) 0.0183(10) 0.0219(10) 0.0001(8) 0.0049(8) -0.0014(8)
C29 0.0296(11) 0.0198(11) 0.0262(11) -0.0010(9) 0.0060(9) 0.0038(9)
C8 0.0176(10) 0.0256(11) 0.0227(10) 0.0021(8) 0.0055(8) 0.0002(9)
C6 0.0177(9) 0.0211(10) 0.0201(10) 0.0013(8) 0.0064(8) 0.0030(8)
C40 0.0252(11) 0.0318(12) 0.0238(11) 0.0020(9) 0.0097(9) 0.0031(9)
C30 0.0325(12) 0.0208(11) 0.0264(11) 0.0043(9) 0.0034(9) 0.0029(9)
C9 0.0328(12) 0.0224(11) 0.0305(11) -0.0027(9) 0.0143(10) -0.0050(9)
C33 0.0257(11) 0.0181(10) 0.0189(9) 0.0003(8) 0.0059(8) -0.0031(8)
C3 0.0255(11) 0.0238(11) 0.0225(10) -0.0026(8) 0.0103(9) 0.0041(8)
C5 0.0272(11) 0.0199(11) 0.0217(10) -0.0004(8) 0.0066(8) -0.0002(8)
C17 0.0320(12) 0.0232(11) 0.0307(12) -0.0033(9) 0.0105(10) -0.0035(9)
C16 0.0272(11) 0.0247(11) 0.0301(11) 0.0002(9) 0.0162(9) -0.0004(9)
C4 0.0287(11) 0.0228(11) 0.0261(11) -0.0068(9) 0.0092(9) 0.0028(9)
C19 0.0258(11) 0.0278(12) 0.0203(10) 0.0054(9) 0.0087(8) 0.0033(9)
C39 0.0268(11) 0.0352(13) 0.0275(11) -0.0011(10) 0.0078(9) 0.0123(10)
C11 0.0337(12) 0.0316(13) 0.0257(11) 0.0022(10) 0.0153(10) 0.0025(10)
C31 0.0252(11) 0.0280(12) 0.0276(11) 0.0077(9) 0.0031(9) 0.0005(9)
C37 0.0328(12) 0.0219(12) 0.0337(12) 0.0001(9) 0.0067(10) 0.0008(10)
C10 0.0380(13) 0.0320(13) 0.0292(12) -0.0020(10) 0.0165(10) -0.0098(10)
C38 0.0313(12) 0.0241(12) 0.0374(13) -0.0012(10) 0.0036(10) 0.0119(10)

loop_
_atom_type_symbol
_atom_type_scat_dispersion_real
_atom_type_scat_dispersion_imag
_atom_type_scat_Cromer_Mann_a1
_atom_type_scat_Cromer_Mann_a2
_atom_type_scat_Cromer_Mann_a3
_atom_type_scat_Cromer_Mann_a4
_atom_type_scat_Cromer_Mann_b1
_atom_type_scat_Cromer_Mann_b2
_atom_type_scat_Cromer_Mann_b3
_atom_type_scat_Cromer_Mann_b4
_atom_type_scat_Cromer_Mann_c
_atom_type_scat_source
_atom_type_scat_dispersion_source
C 0.01920 0.00962 2.31000 1.02000 1.58860 0.86500 20.84390 10.20750 0.56870 51.65120 0.215599998832 'International Tables Volume C Table 6.1.1.4 (pp. 500-502)' 'Henke, Gullikson and Davis, At. Data and Nucl. Data Tables, 1993, 54, 2'
H 0.00000 0.00000 0.49300 0.32291 0.14019 0.04081 10.51090 26.12570 3.14236 57.79970 0.0030380000826 'International Tables Volume C Table 6.1.1.4 (pp. 500-502)' 'Henke, Gullikson and Davis, At. Data and Nucl. Data Tables, 1993, 54, 2'
Zn -1.55628 0.70462 14.07430 7.03180 5.16520 2.41000 3.26550 0.23330 10.31630 58.70970 1.30410003662 'International Tables Volume C Table 6.1.1.4 (pp. 500-502)' 'Henke, Gullikson and Davis, At. Data and Nucl. Data Tables, 1993, 54, 2'
O 0.05239 0.03377 3.04850 2.28680 1.54630 0.86700 13.27710 5.70110 0.32390 32.90890 0.250800013542 'International Tables Volume C Table 6.1.1.4 (pp. 500-502)' 'Henke, Gullikson and Davis, At. Data and Nucl. Data Tables, 1993, 54, 2'
N 0.03256 0.01839 12.21260 3.13220 2.01250 1.16630 0.00570 9.89330 28.99750 0.58260 -11.5290002823 'International Tables Volume C Table 6.1.1.4 (pp. 500-502)' 'Henke, Gullikson and Davis, At. Data and Nucl. Data Tables, 1993, 54, 2'
S 0.33537 0.55136 6.90530 5.20340 1.43790 1.58630 1.46790 22.21510 0.25360 56.17200 0.866900026798 'International Tables Volume C Table 6.1.1.4 (pp. 500-502)' 'Henke, Gullikson and Davis, At. Data and Nucl. Data Tables, 1993, 54, 2'

loop_
_geom_angle_atom_site_label_1
_geom_angle_atom_site_label_2
_geom_angle_atom_site_label_3
_geom_angle
_geom_angle_site_symmetry_1
_geom_angle_site_symmetry_3
_geom_angle_publ_flag
O1 Zn1 O2 119.62(6) . . ?
N4 Zn1 O2 95.35(7) . . ?
N4 Zn1 O1 103.45(7) . . ?
N2 Zn1 O2 126.20(7) . . ?
N2 Zn1 O1 96.60(7) . . ?
N2 Zn1 N4 114.49(7) . . ?
C33 S2 C27 88.95(10) . . ?
C13 S1 C7 89.27(10) . . ?
C21 O2 Zn1 125.22(13) . . ?
C1 O1 Zn1 122.85(13) . . ?
C35 N4 Zn1 117.82(14) . . ?
C34 N4 Zn1 120.27(15) . . ?
C34 N4 C35 119.70(18) . . ?
C15 N2 Zn1 119.61(14) . . ?
C14 N2 Zn1 119.70(15) . . ?
C14 N2 C15 120.64(18) . . ?
C8 N1 C7 111.19(19) . . ?
C28 N3 C27 110.88(18) . . ?
C2 C1 O1 123.80(19) . . ?
C6 C1 O1 118.42(19) . . ?
C6 C1 C2 117.78(19) . . ?
C36 C35 N4 120.7(2) . . ?
C40 C35 N4 119.0(2) . . ?
C40 C35 C36 120.2(2) . . ?
H34 C34 N4 116.82(12) . . ?
C22 C34 N4 126.4(2) . . ?
C22 C34 H34 116.82(12) . . ?
C20 C15 N2 122.3(2) . . ?
C16 C15 N2 118.22(19) . . ?
C16 C15 C20 119.5(2) . . ?
C21 C26 C27 121.28(19) . . ?
C25 C26 C27 117.58(19) . . ?
C25 C26 C21 121.13(19) . . ?
N1 C7 S1 114.93(16) . . ?
C6 C7 S1 122.52(16) . . ?
C6 C7 N1 122.5(2) . . ?
N3 C27 S2 115.36(16) . . ?
C26 C27 S2 123.27(16) . . ?
C26 C27 N3 121.36(19) . . ?
C14 C2 C1 124.87(19) . . ?
C3 C2 C1 119.4(2) . . ?
C3 C2 C14 115.73(19) . . ?
C26 C21 O2 118.98(18) . . ?
C22 C21 O2 123.67(19) . . ?
C22 C21 C26 117.35(18) . . ?
C22 C23 H23 119.02(12) . . ?
C24 C23 H23 119.02(13) . . ?
C24 C23 C22 122.0(2) . . ?
C21 C22 C34 125.13(19) . . ?
C23 C22 C34 115.36(19) . . ?
C23 C22 C21 119.51(19) . . ?
H20 C20 C15 120.12(13) . . ?
C19 C20 C15 119.8(2) . . ?
C19 C20 H20 120.12(13) . . ?
C12 C13 S1 129.41(18) . . ?
C8 C13 S1 109.33(17) . . ?
C8 C13 C12 121.2(2) . . ?
H25 C25 C26 119.37(12) . . ?
C24 C25 C26 121.3(2) . . ?
C24 C25 H25 119.37(13) . . ?
H12 C12 C13 120.84(14) . . ?
C11 C12 C13 118.3(2) . . ?
C11 C12 H12 120.84(14) . . ?
C2 C14 N2 127.6(2) . . ?
H14 C14 N2 116.18(12) . . ?
H14 C14 C2 116.18(12) . . ?
C33 C32 H32 121.12(14) . . ?
C31 C32 H32 121.12(14) . . ?
C31 C32 C33 117.8(2) . . ?
H36 C36 C35 120.11(13) . . ?
C37 C36 C35 119.8(2) . . ?
C37 C36 H36 120.11(15) . . ?
C25 C24 C23 118.8(2) . . ?
H24 C24 C23 120.61(13) . . ?
H24 C24 C25 120.61(13) . . ?
C17 C18 H18 120.30(14) . . ?
C19 C18 H18 120.30(13) . . ?
C19 C18 C17 119.4(2) . . ?
C29 C28 N3 124.9(2) . . ?
C33 C28 N3 115.28(19) . . ?
C33 C28 C29 119.8(2) . . ?
H29 C29 C28 120.45(13) . . ?
C30 C29 C28 119.1(2) . . ?
C30 C29 H29 120.45(14) . . ?
C13 C8 N1 115.3(2) . . ?
C9 C8 N1 124.9(2) . . ?
C9 C8 C13 119.8(2) . . ?
C7 C6 C1 120.70(19) . . ?
C5 C6 C1 120.48(19) . . ?
C5 C6 C7 118.8(2) . . ?
H40 C40 C35 120.25(14) . . ?
C39 C40 C35 119.5(2) . . ?
C39 C40 H40 120.25(15) . . ?
H30 C30 C29 119.67(14) . . ?
C31 C30 C29 120.7(2) . . ?
C31 C30 H30 119.67(13) . . ?
H9 C9 C8 120.63(14) . . ?
C10 C9 C8 118.7(2) . . ?
C10 C9 H9 120.63(14) . . ?
C32 C33 S2 129.22(18) . . ?
C28 C33 S2 109.48(16) . . ?
C28 C33 C32 121.2(2) . . ?
H3 C3 C2 119.05(13) . . ?
C4 C3 C2 121.9(2) . . ?
C4 C3 H3 119.05(13) . . ?
H5 C5 C6 119.34(13) . . ?
C4 C5 C6 121.3(2) . . ?
C4 C5 H5 119.34(13) . . ?
H17 C17 C18 119.93(14) . . ?
C16 C17 C18 120.1(2) . . ?
C16 C17 H17 119.93(14) . . ?
C17 C16 C15 120.3(2) . . ?
H16 C16 C15 119.84(13) . . ?
H16 C16 C17 119.84(14) . . ?
C5 C4 C3 119.1(2) . . ?
H4 C4 C3 120.47(13) . . ?
H4 C4 C5 120.47(13) . . ?
C18 C19 C20 120.9(2) . . ?
H19 C19 C20 119.54(13) . . ?
H19 C19 C18 119.54(13) . . ?
H39 C39 C40 119.74(15) . . ?
C38 C39 C40 120.5(2) . . ?
C38 C39 H39 119.74(14) . . ?
H11 C11 C12 119.55(14) . . ?
C10 C11 C12 120.9(2) . . ?
C10 C11 H11 119.55(14) . . ?
C30 C31 C32 121.4(2) . . ?
H31 C31 C32 119.30(14) . . ?
H31 C31 C30 119.30(13) . . ?
H37 C37 C36 119.90(15) . . ?
C38 C37 C36 120.2(2) . . ?
C38 C37 H37 119.90(15) . . ?
C11 C10 C9 121.0(2) . . ?
H10 C10 C9 119.52(14) . . ?
H10 C10 C11 119.52(14) . . ?
C37 C38 C39 119.7(2) . . ?
H38 C38 C39 120.13(14) . . ?
H38 C38 C37 120.13(15) . . ?

loop_
_geom_bond_atom_site_label_1
_geom_bond_atom_site_label_2
_geom_bond_distance
_geom_bond_site_symmetry_2
_geom_bond_publ_flag
Zn1 O2 1.9045(15) . ?
Zn1 O1 1.9306(15) . ?
Zn1 N4 2.0187(18) . ?
Zn1 N2 1.9845(18) . ?
S2 C27 1.763(2) . ?
S2 C33 1.735(2) . ?
S1 C7 1.762(2) . ?
S1 C13 1.736(2) . ?
O2 C21 1.308(3) . ?
O1 C1 1.304(3) . ?
N4 C35 1.431(3) . ?
N4 C34 1.291(3) . ?
N2 C15 1.431(3) . ?
N2 C14 1.291(3) . ?
N1 C7 1.306(3) . ?
N1 C8 1.387(3) . ?
N3 C27 1.303(3) . ?
N3 C28 1.387(3) . ?
C1 C2 1.432(3) . ?
C1 C6 1.426(3) . ?
C35 C36 1.389(3) . ?
C35 C40 1.395(3) . ?
C34 H34 0.9300 . ?
C34 C22 1.448(3) . ?
C15 C20 1.395(3) . ?
C15 C16 1.386(3) . ?
C26 C27 1.476(3) . ?
C26 C21 1.416(3) . ?
C26 C25 1.392(3) . ?
C7 C6 1.465(3) . ?
C2 C14 1.444(3) . ?
C2 C3 1.408(3) . ?
C21 C22 1.435(3) . ?
C23 H23 0.9300 . ?
C23 C22 1.407(3) . ?
C23 C24 1.381(3) . ?
C20 H20 0.9300 . ?
C20 C19 1.384(3) . ?
C13 C12 1.396(3) . ?
C13 C8 1.403(3) . ?
C25 H25 0.9300 . ?
C25 C24 1.392(3) . ?
C12 H12 0.9300 . ?
C12 C11 1.381(3) . ?
C14 H14 0.9300 . ?
C32 H32 0.9300 . ?
C32 C33 1.401(3) . ?
C32 C31 1.383(3) . ?
C36 H36 0.9300 . ?
C36 C37 1.389(3) . ?
C24 H24 0.9300 . ?
C18 H18 0.9300 . ?
C18 C17 1.385(3) . ?
C18 C19 1.383(3) . ?
C28 C29 1.401(3) . ?
C28 C33 1.403(3) . ?
C29 H29 0.9300 . ?
C29 C30 1.376(3) . ?
C8 C9 1.400(3) . ?
C6 C5 1.390(3) . ?
C40 H40 0.9300 . ?
C40 C39 1.384(3) . ?
C30 H30 0.9300 . ?
C30 C31 1.403(4) . ?
C9 H9 0.9300 . ?
C9 C10 1.384(3) . ?
C3 H3 0.9300 . ?
C3 C4 1.378(3) . ?
C5 H5 0.9300 . ?
C5 C4 1.396(3) . ?
C17 H17 0.9300 . ?
C17 C16 1.393(3) . ?
C16 H16 0.9300 . ?
C4 H4 0.9300 . ?
C19 H19 0.9300 . ?
C39 H39 0.9300 . ?
C39 C38 1.389(4) . ?
C11 H11 0.9300 . ?
C11 C10 1.402(4) . ?
C31 H31 0.9300 . ?
C37 H37 0.9300 . ?
C37 C38 1.389(4) . ?
C10 H10 0.9300 . ?
C38 H38 0.9300 . ?
